data_7118816
loop_
_publ_author_name
'Shi, Dongying'
'He, Cheng'
'Sun, Wenlong'
'Ming, Zheng'
'Meng, Changgong'
'Duan, Chunying'

_publ_section_title
;
 A photosensitizing decatungstate-based MOF as heterogeneous photocatalyst
 for the selective C-H alkylation of aliphatic nitriles.
;
_journal_issue 25
_journal_name_full 'Chemical communications (Cambridge, England)'
_journal_page_first 4714
_journal_page_last 4717
_journal_paper_doi 10.1039/c6cc00862c
_journal_volume 52
_journal_year 2016
_chemical_formula_sum 'C63 H53 Cl2 Cu4 N13 O33 W10'
_chemical_formula_weight 3683.74
_chemical_name_systematic
; 
 ? 
;
_space_group_IT_number 12
_symmetry_cell_setting monoclinic
_symmetry_space_group_name_Hall '-C 2y'
_symmetry_space_group_name_H-M 'C 1 2/m 1'
_atom_sites_solution_hydrogens geom
_atom_sites_solution_primary direct
_atom_sites_solution_secondary difmap
_audit_creation_method SHELXL-97
_audit_update_record
;
2015-12-18 deposited with the CCDC.
2016-03-01 downloaded from the CCDC.
;
_cell_angle_alpha 90.00
_cell_angle_beta 125.9190(10)
_cell_angle_gamma 90.00
_cell_formula_units_Z 2
_cell_length_a 20.0299(16)
_cell_length_b 17.2261(14)
_cell_length_c 15.8221(13)
_cell_measurement_reflns_used 5842
_cell_measurement_temperature 226(2)
_cell_measurement_theta_max 27.39
_cell_measurement_theta_min 2.36
_cell_volume 4421.1(6)
_computing_cell_refinement 'Bruker SAINT'
_computing_data_collection 'Bruker APEX2'
_computing_data_reduction 'Bruker SAINT'
_computing_molecular_graphics 'Bruker SHELXTL'
_computing_publication_material 'Bruker SHELXTL'
_computing_structure_refinement 'SHELXL-97 (Sheldrick, 2008)'
_computing_structure_solution 'SHELXS-97 (Sheldrick, 2008)'
_diffrn_ambient_temperature 226(2)
_diffrn_measured_fraction_theta_full 0.904
_diffrn_measured_fraction_theta_max 0.904
_diffrn_measurement_device_type 'Bruker APEX-II CCD'
_diffrn_measurement_method '\f and \w scans'
_diffrn_radiation_monochromator graphite
_diffrn_radiation_source 'fine-focus sealed tube'
_diffrn_radiation_type MoK\a
_diffrn_radiation_wavelength 0.71073
_diffrn_reflns_av_R_equivalents 0.0280
_diffrn_reflns_av_sigmaI/netI 0.0403
_diffrn_reflns_limit_h_max 19
_diffrn_reflns_limit_h_min -25
_diffrn_reflns_limit_k_max 22
_diffrn_reflns_limit_k_min -21
_diffrn_reflns_limit_l_max 20
_diffrn_reflns_limit_l_min -19
_diffrn_reflns_number 11551
_diffrn_reflns_theta_full 27.41
_diffrn_reflns_theta_max 27.41
_diffrn_reflns_theta_min 2.36
_exptl_absorpt_coefficient_mu 14.031
_exptl_absorpt_correction_T_max 0.1483
_exptl_absorpt_correction_T_min 0.1108
_exptl_absorpt_correction_type empirical
_exptl_absorpt_process_details SADABS
_exptl_crystal_colour 'dark green'
_exptl_crystal_density_diffrn 2.767
_exptl_crystal_density_method 'not measured'
_exptl_crystal_description block
_exptl_crystal_F_000 3352
_exptl_crystal_size_max 0.28
_exptl_crystal_size_mid 0.24
_exptl_crystal_size_min 0.22
_refine_diff_density_max 2.378
_refine_diff_density_min -2.252
_refine_diff_density_rms 0.436
_refine_ls_extinction_method none
_refine_ls_goodness_of_fit_ref 1.006
_refine_ls_hydrogen_treatment constr
_refine_ls_matrix_type full
_refine_ls_number_parameters 401
_refine_ls_number_reflns 4705
_refine_ls_number_restraints 218
_refine_ls_restrained_S_all 1.013
_refine_ls_R_factor_all 0.0640
_refine_ls_R_factor_gt 0.0405
_refine_ls_shift/su_max 0.009
_refine_ls_shift/su_mean 0.000
_refine_ls_structure_factor_coef Fsqd
_refine_ls_weighting_details 'calc w=1/[\s^2^(Fo^2^)+(0.0860P)^2^+38.1060P] where P=(Fo^2^+2Fc^2^)/3'
_refine_ls_weighting_scheme calc
_refine_ls_wR_factor_gt 0.1134
_refine_ls_wR_factor_ref 0.1306
_reflns_number_gt 3596
_reflns_number_total 4705
_reflns_threshold_expression >2sigma(I)
_cod_data_source_file c6cc00862c2.cif
_cod_data_source_block AN@DT-BPY
_cod_depositor_comments
;
The following automatic conversions were performed:

'_symmetry_cell_setting' value 'Monoclinic' changed to 'monoclinic'
according to
/usr/data/users/saulius/crontab/automatic-downloads/rss-feeds/RSC/lib/dictionaries/cif_core.dic
dictionary named 'cif_core.dic' version 2.4.2 from 2011-04-26.

Automatic conversion script
Id: cif_fix_values 4268 2015-11-12 08:31:59Z antanas 

 Adding full bibliography for 7118815--7118816.cif.
;
_cod_original_sg_symbol_H-M C2/m
_cod_database_code 7118816

loop_
_symmetry_equiv_pos_as_xyz
'x, y, z'
'-x, y, -z'
'x+1/2, y+1/2, z'
'-x+1/2, y+1/2, -z'
'-x, -y, -z'
'x, -y, z'
'-x+1/2, -y+1/2, -z'
'x+1/2, -y+1/2, z'

loop_
_atom_site_label
_atom_site_type_symbol
_atom_site_fract_x
_atom_site_fract_y
_atom_site_fract_z
_atom_site_U_iso_or_equiv
_atom_site_adp_type
_atom_site_occupancy
_atom_site_symmetry_multiplicity
_atom_site_calc_flag
_atom_site_refinement_flags
_atom_site_disorder_assembly
_atom_site_disorder_group
W1 W 0.34509(2) 0.5000 0.48630(3) 0.02215(9) Uani 1 2 d S . .
W2 W 0.43316(2) 0.5000 0.27523(3) 0.02227(9) Uani 1 2 d S . .
W3 W 0.388937(14) 0.365712(15) 0.380917(18) 0.02193(7) Uani 1 1 d . . .
W4 W 0.25250(2) 0.5000 0.23304(3) 0.02843(11) Uani 1 2 d S . .
Cu1 Cu 0.47218(7) 0.0000 0.55202(8) 0.0269(3) Uani 1 2 d S . .
Cu2 Cu 0.28147(7) 0.5000 0.80462(8) 0.0237(3) Uani 1 2 d S . .
O1 O 0.1529(5) 0.5000 0.1269(6) 0.046(2) Uani 1 2 d S . .
O2 O 0.5000 0.3718(4) 0.5000 0.0198(15) Uani 1 2 d S . .
O3 O 0.4590(3) 0.5000 0.6026(4) 0.0204(16) Uani 1 2 d S . .
O4 O 0.3538(2) 0.3916(3) 0.4673(3) 0.0247(12) Uani 1 1 d . . .
O5 O 0.3779(3) 0.2678(3) 0.3683(3) 0.0291(13) Uani 1 1 d . . .
O6 O 0.3877(3) 0.5000 0.3785(4) 0.0195(16) Uani 1 2 d S . .
O7 O 0.4260(2) 0.3922(3) 0.2965(3) 0.0243(11) Uani 1 1 d . . .
O8 O 0.2794(3) 0.3918(3) 0.2618(3) 0.0267(12) Uani 1 1 d . . .
O9 O 0.2431(4) 0.5000 0.3475(5) 0.0272(18) Uani 1 2 d S . .
O10 O 0.3143(4) 0.5000 0.1777(5) 0.0312(19) Uani 1 2 d S . .
O11 O 0.4541(4) 0.5000 0.1842(4) 0.0287(18) Uani 1 2 d S . .
O12 O 0.2999(4) 0.5000 0.5509(5) 0.0299(17) Uani 1 2 d S . .
C1 C 0.3601(7) 0.1091(8) 0.5550(10) 0.032(3) Uani 0.50 1 d P A 1
H1A H 0.3199 0.0732 0.5079 0.038 Uiso 0.50 1 calc PR A 1
C1' C 0.3956(7) 0.0822(9) 0.6384(10) 0.029(3) Uani 0.50 1 d PU A 2
H1'A H 0.3866 0.0313 0.6509 0.035 Uiso 0.50 1 calc PR A 2
C2 C 0.3358(8) 0.1716(8) 0.5844(11) 0.036(4) Uani 0.50 1 d P A 1
H2A H 0.2801 0.1776 0.5580 0.043 Uiso 0.50 1 calc PR A 1
C2' C 0.3698(8) 0.1441(8) 0.6652(11) 0.035(3) Uani 0.50 1 d P A 2
H2'A H 0.3384 0.1371 0.6913 0.042 Uiso 0.50 1 calc PR A 2
C3 C 0.3927(4) 0.2254(4) 0.6520(6) 0.041(2) Uani 1 1 d . . .
C4 C 0.4692(9) 0.2294(9) 0.6627(11) 0.036(5) Uani 0.50 1 d P A 1
H4A H 0.5040 0.2730 0.6896 0.043 Uiso 0.50 1 calc PR A 1
C4' C 0.4424(7) 0.2267(7) 0.6240(8) 0.013(2) Uani 0.50 1 d PU A 2
H4'A H 0.4651 0.2747 0.6248 0.015 Uiso 0.50 1 calc PR A 2
C5 C 0.4865(7) 0.1635(8) 0.6299(9) 0.021(3) Uani 0.50 1 d PU A 1
H5A H 0.5357 0.1632 0.6349 0.025 Uiso 0.50 1 calc PR A 1
C5' C 0.4640(8) 0.1603(8) 0.5925(9) 0.020(3) Uani 0.50 1 d PU A 2
H5'A H 0.4999 0.1659 0.5730 0.024 Uiso 0.50 1 calc PR A 2
C6 C 0.3963(3) 0.4049(4) 0.7846(6) 0.080(3) Uani 1 1 d DU A .
H6A H 0.4360 0.4405 0.8333 0.096 Uiso 1 1 calc R . .
C7 C 0.4209(3) 0.3449(4) 0.7532(7) 0.077(3) Uani 1 1 d DU . .
H7A H 0.4767 0.3398 0.7796 0.093 Uiso 1 1 calc R A .
C8 C 0.3656(3) 0.2929(4) 0.6847(5) 0.046(2) Uani 1 1 d DU A .
C9 C 0.2851(3) 0.3032(4) 0.6453(7) 0.102(3) Uani 1 1 d DU . .
H9A H 0.2455 0.2671 0.5976 0.123 Uiso 1 1 calc R A .
C10 C 0.2615(3) 0.3661(4) 0.6750(5) 0.099(3) Uani 1 1 d DU A .
H10A H 0.2052 0.3750 0.6433 0.118 Uiso 1 1 calc RD . .
C11 C 0.3026(9) 0.4094(9) 0.9794(10) 0.051(4) Uani 0.60 1 d PU A 1
H11A H 0.3362 0.4510 1.0215 0.061 Uiso 0.60 1 calc PR A 1
C11' C 0.3411(15) 0.3857(15) 0.9712(18) 0.058(5) Uani 0.40 1 d PU A 2
H11B H 0.3928 0.4081 0.9983 0.070 Uiso 0.40 1 calc PR A 2
C12 C 0.2951(10) 0.3457(10) 1.0281(13) 0.066(4) Uani 0.60 1 d PU A 1
H12A H 0.3209 0.3470 1.1004 0.079 Uiso 0.60 1 calc PR A 1
C12' C 0.3306(14) 0.3196(14) 1.0159(17) 0.055(5) Uani 0.40 1 d PU A 2
H12B H 0.3776 0.2979 1.0764 0.066 Uiso 0.40 1 calc PR A 2
C13 C 0.2527(5) 0.2842(4) 0.9744(6) 0.040(2) Uani 1 1 d . . .
C14 C 0.2129(10) 0.2874(8) 0.8684(9) 0.061(5) Uani 0.60 1 d P A 1
H14A H 0.1788 0.2459 0.8269 0.073 Uiso 0.60 1 calc PR A 1
C14' C 0.1874(16) 0.3284(18) 0.903(2) 0.076(6) Uani 0.40 1 d PU A 2
H14B H 0.1354 0.3184 0.8886 0.091 Uiso 0.40 1 calc PR A 2
C15 C 0.2214(7) 0.3500(8) 0.8210(6) 0.054(4) Uani 0.60 1 d P A 1
H15A H 0.1974 0.3495 0.7491 0.064 Uiso 0.60 1 calc PRD A 1
C15' C 0.1965(15) 0.3894(17) 0.851(2) 0.069(6) Uani 0.40 1 d PU A 2
H15B H 0.1493 0.4119 0.7920 0.083 Uiso 0.40 1 calc PR A 2
N1 N 0.4376(4) 0.0970(4) 0.5900(5) 0.0473(19) Uani 1 1 d . . .
N2 N 0.3177(3) 0.4151(3) 0.7484(4) 0.0364(15) Uani 1 1 d DU . .
N3 N 0.2669(4) 0.4143(3) 0.8826(4) 0.0348(16) Uani 1 1 d . . .
Cl1 Cl 0.6257(3) 0.0000 0.6483(3) 0.1133(12) Uani 1 2 d S . .
N20 N 0.4485(9) 0.1196(7) 1.0870(11) 0.132(13) Uani 0.25 1 d PDU B 1
C23 C 0.5000 0.3062(6) 1.0000 0.132(6) Uani 0.50 2 d SPDU . 1
H23A H 0.5277 0.3267 1.0693 0.158 Uiso 0.25 1 d PR . 1
H23B H 0.4921 0.3383 0.9451 0.158 Uiso 0.25 1 d PR . 1
C22 C 0.4574(7) 0.2446(6) 0.9918(13) 0.142(10) Uani 0.25 1 d PDU . 1
H22A H 0.4316 0.2343 0.9192 0.171 Uiso 0.25 1 d PR . 1
C21 C 0.4414(14) 0.1708(11) 1.0336(16) 0.151(10) Uani 0.25 1 d PDU B 1
O1W O 0.4633(16) 0.5000 1.0070(19) 0.120(11) Uani 0.50 2 d SP . .

loop_
_atom_site_aniso_label
_atom_site_aniso_U_11
_atom_site_aniso_U_22
_atom_site_aniso_U_33
_atom_site_aniso_U_23
_atom_site_aniso_U_13
_atom_site_aniso_U_12
W1 0.02194(14) 0.02251(18) 0.02799(14) 0.000 0.01800(11) 0.000
W2 0.02503(15) 0.02317(18) 0.02101(13) 0.000 0.01485(11) 0.000
W3 0.02311(11) 0.01791(13) 0.02543(10) -0.00221(8) 0.01460(8) -0.00194(9)
W4 0.01758(16) 0.0326(2) 0.02500(16) 0.000 0.00683(13) 0.000
Cu1 0.0318(5) 0.0229(6) 0.0350(5) 0.000 0.0246(4) 0.000
Cu2 0.0354(5) 0.0142(5) 0.0307(4) 0.000 0.0245(3) 0.000
O1 0.032(4) 0.057(5) 0.030(3) 0.000 0.008(3) 0.000
O2 0.012(2) 0.024(3) 0.023(2) 0.000 0.0098(19) 0.000
O3 0.011(2) 0.018(3) 0.023(3) 0.000 0.005(2) 0.000
O4 0.0193(18) 0.025(2) 0.0277(18) 0.0033(17) 0.0125(15) -0.0011(18)
O5 0.034(2) 0.013(2) 0.040(2) -0.0035(17) 0.0222(17) -0.0055(17)
O6 0.013(2) 0.026(3) 0.018(2) 0.000 0.0087(19) 0.000
O7 0.0258(19) 0.028(2) 0.0192(16) -0.0010(16) 0.0131(14) 0.0022(18)
O8 0.0162(17) 0.028(2) 0.0303(19) -0.0062(18) 0.0105(15) -0.0086(18)
O9 0.012(2) 0.027(3) 0.036(3) 0.000 0.010(2) 0.000
O10 0.026(3) 0.034(4) 0.021(3) 0.000 0.007(2) 0.000
O11 0.028(3) 0.036(4) 0.016(2) 0.000 0.010(2) 0.000
O12 0.034(3) 0.031(4) 0.036(3) 0.000 0.027(2) 0.000
C1 0.030(5) 0.026(7) 0.049(6) -0.025(5) 0.029(4) -0.017(5)
C1' 0.033(4) 0.031(6) 0.037(4) -0.002(4) 0.028(3) -0.002(4)
C2 0.037(6) 0.023(7) 0.060(7) 0.017(6) 0.036(5) 0.011(6)
C2' 0.047(6) 0.021(7) 0.061(6) -0.011(5) 0.045(5) -0.014(5)
C3 0.028(3) 0.037(4) 0.063(4) -0.027(3) 0.030(3) -0.008(3)
C4 0.018(7) 0.036(8) 0.029(7) 0.007(6) 0.000(6) 0.001(6)
C4' 0.013(3) 0.013(3) 0.012(3) 0.000(3) 0.007(2) 0.001(3)
C5 0.023(4) 0.026(5) 0.022(4) -0.001(4) 0.018(3) -0.003(4)
C5' 0.024(4) 0.029(5) 0.017(4) 0.002(4) 0.017(3) 0.004(4)
C6 0.043(4) 0.068(4) 0.112(5) -0.055(4) 0.035(3) -0.004(4)
C7 0.044(4) 0.059(4) 0.108(5) -0.050(4) 0.033(4) -0.006(4)
C8 0.038(3) 0.041(4) 0.072(3) -0.028(3) 0.039(2) -0.009(3)
C9 0.068(4) 0.091(4) 0.118(4) -0.055(4) 0.038(3) 0.011(4)
C10 0.068(4) 0.089(4) 0.111(4) -0.048(4) 0.037(3) 0.009(4)
C11 0.060(5) 0.051(6) 0.035(4) 0.006(4) 0.025(4) -0.020(5)
C11' 0.058(7) 0.052(8) 0.055(7) 0.006(6) 0.029(5) 0.004(6)
C12 0.080(6) 0.060(7) 0.053(5) 0.005(5) 0.035(4) -0.013(6)
C12' 0.054(7) 0.049(7) 0.051(6) 0.019(6) 0.024(5) 0.000(6)
C13 0.060(4) 0.027(4) 0.037(3) 0.007(3) 0.030(3) -0.004(3)
C14 0.109(10) 0.037(7) 0.021(5) -0.010(5) 0.029(6) -0.040(7)
C14' 0.074(7) 0.079(8) 0.082(7) 0.019(6) 0.049(5) -0.009(6)
C15 0.085(8) 0.041(7) 0.017(5) -0.001(5) 0.020(5) -0.035(7)
C15' 0.061(7) 0.072(8) 0.076(7) 0.007(6) 0.042(5) -0.002(6)
N1 0.042(3) 0.042(4) 0.071(3) -0.029(3) 0.041(2) -0.016(3)
N2 0.044(2) 0.028(3) 0.056(2) -0.012(2) 0.0398(19) -0.010(2)
N3 0.056(3) 0.022(3) 0.032(2) 0.006(2) 0.029(2) 0.003(3)
Cl1 0.234(2) 0.045(2) 0.169(2) 0.000 0.1778(16) 0.000
N20 0.122(15) 0.151(16) 0.124(15) -0.018(15) 0.073(13) -0.020(15)
C23 0.132(6) 0.136(7) 0.125(6) 0.000 0.074(4) 0.000
C22 0.136(10) 0.141(11) 0.126(10) -0.002(10) 0.064(10) -0.002(10)
C21 0.136(11) 0.141(11) 0.137(11) -0.004(10) 0.058(10) -0.008(10)
O1W 0.16(2) 0.12(2) 0.081(13) 0.000 0.074(13) 0.000

loop_
_atom_type_symbol
_atom_type_description
_atom_type_scat_dispersion_real
_atom_type_scat_dispersion_imag
_atom_type_scat_source
C C 0.0033 0.0016 'International Tables Vol C Tables 4.2.6.8 and 6.1.1.4'
H H 0.0000 0.0000 'International Tables Vol C Tables 4.2.6.8 and 6.1.1.4'
N N 0.0061 0.0033 'International Tables Vol C Tables 4.2.6.8 and 6.1.1.4'
O O 0.0106 0.0060 'International Tables Vol C Tables 4.2.6.8 and 6.1.1.4'
Cu Cu 0.3201 1.2651 'International Tables Vol C Tables 4.2.6.8 and 6.1.1.4'
W W -0.8490 6.8722 'International Tables Vol C Tables 4.2.6.8 and 6.1.1.4'
Cl Cl 0.1484 0.1585 'International Tables Vol C Tables 4.2.6.8 and 6.1.1.4'

loop_
_geom_angle_atom_site_label_1
_geom_angle_atom_site_label_2
_geom_angle_atom_site_label_3
_geom_angle
_geom_angle_site_symmetry_1
_geom_angle_site_symmetry_3
O12 W1 O3 100.1(3) . .
O12 W1 O4 102.80(16) . .
O3 W1 O4 89.09(12) . .
O12 W1 O4 102.80(16) . 6_565
O3 W1 O4 89.09(12) . 6_565
O4 W1 O4 154.3(3) . 6_565
O12 W1 O9 95.9(3) . .
O3 W1 O9 164.1(3) . .
O4 W1 O9 87.37(12) . .
O4 W1 O9 87.37(12) 6_565 .
O12 W1 O6 172.1(2) . .
O3 W1 O6 87.8(2) . .
O4 W1 O6 77.14(15) . .
O4 W1 O6 77.14(15) 6_565 .
O9 W1 O6 76.3(3) . .
O11 W2 O3 99.5(3) . 5_666
O11 W2 O7 103.20(15) . 6_565
O3 W2 O7 88.75(12) 5_666 6_565
O11 W2 O7 103.20(15) . .
O3 W2 O7 88.75(12) 5_666 .
O7 W2 O7 153.5(3) 6_565 .
O11 W2 O10 97.0(3) . .
O3 W2 O10 163.5(3) 5_666 .
O7 W2 O10 87.49(13) 6_565 .
O7 W2 O10 87.49(13) . .
O11 W2 O6 172.6(2) . .
O3 W2 O6 87.9(3) 5_666 .
O7 W2 O6 76.80(15) 6_565 .
O7 W2 O6 76.80(15) . .
O10 W2 O6 75.6(3) . .
O5 W3 O2 99.6(2) . .
O5 W3 O4 103.7(2) . .
O2 W3 O4 89.22(12) . .
O5 W3 O7 103.3(2) . .
O2 W3 O7 88.34(12) . .
O4 W3 O7 152.9(2) . .
O5 W3 O8 96.96(19) . .
O2 W3 O8 163.4(2) . .
O4 W3 O8 87.7(2) . .
O7 W3 O8 87.0(2) . .
O5 W3 O6 172.81(18) . .
O2 W3 O6 87.5(2) . .
O4 W3 O6 77.0(2) . .
O7 W3 O6 75.9(2) . .
O8 W3 O6 75.89(18) . .
O1 W4 O10 104.6(4) . .
O1 W4 O8 103.79(11) . 6_565
O10 W4 O8 86.63(17) . 6_565
O1 W4 O8 103.79(11) . .
O10 W4 O8 86.63(17) . .
O8 W4 O8 152.4(2) 6_565 .
O1 W4 O9 103.0(4) . .
O10 W4 O9 152.5(2) . .
O8 W4 O9 86.87(17) 6_565 .
O8 W4 O9 86.87(17) . .
O1 W4 O6 179.5(4) . .
O10 W4 O6 76.0(2) . .
O8 W4 O6 76.21(11) 6_565 .
O8 W4 O6 76.21(11) . .
O9 W4 O6 76.5(2) . .
N1 Cu1 N1 110.8(5) . 6
N1 Cu1 Cu1 124.2(2) . 5_656
N1 Cu1 Cu1 124.2(2) 6 5_656
N1 Cu1 Cl1 109.27(18) . .
N1 Cu1 Cl1 109.27(18) 6 .
Cu1 Cu1 Cl1 62.16(12) 5_656 .
N1 Cu1 Cl1 102.7(2) . 5_656
N1 Cu1 Cl1 102.7(2) 6 5_656
Cu1 Cu1 Cl1 59.59(12) 5_656 5_656
Cl1 Cu1 Cl1 121.76(11) . 5_656
N2 Cu2 N2 90.9(3) . 6_565
N2 Cu2 N3 169.9(2) . 6_565
N2 Cu2 N3 87.7(3) 6_565 6_565
N2 Cu2 N3 87.7(3) . .
N2 Cu2 N3 169.9(2) 6_565 .
N3 Cu2 N3 92.0(4) 6_565 .
N2 Cu2 Cl1 96.87(14) . 3_455
N2 Cu2 Cl1 96.87(14) 6_565 3_455
N3 Cu2 Cl1 93.27(18) 6_565 3_455
N3 Cu2 Cl1 93.27(18) . 3_455
W3 O2 W3 173.7(4) . 2_656
W2 O3 W1 174.3(4) 5_666 .
W1 O4 W3 116.3(2) . .
W2 O6 W4 90.76(19) . .
W2 O6 W1 178.6(2) . .
W4 O6 W1 90.6(2) . .
W2 O6 W3 90.38(16) . .
W4 O6 W3 90.65(11) . .
W1 O6 W3 89.60(16) . .
W2 O6 W3 90.38(16) . 6_565
W4 O6 W3 90.65(11) . 6_565
W1 O6 W3 89.60(16) . 6_565
W3 O6 W3 178.5(3) . 6_565
W2 O7 W3 116.9(2) . .
W4 O8 W3 117.2(2) . .
W4 O9 W1 116.6(3) . .
W4 O10 W2 117.7(3) . .
N1 C1 C2 123.1(11) . .
C2' C1' N1 118.2(13) . .
C3 C2 C1 119.9(12) . .
C1' C2' C3 118.5(14) . .
C4' C3 C2 101.4(11) . .
C4' C3 C4 21.5(7) . .
C2 C3 C4 117.7(11) . .
C4' C3 C8 127.4(9) . .
C2 C3 C8 119.4(9) . .
C4 C3 C8 119.9(9) . .
C4' C3 C2' 114.4(10) . .
C2 C3 C2' 46.1(8) . .
C4 C3 C2' 114.4(10) . .
C8 C3 C2' 117.7(10) . .
C5 C4 C3 113.8(12) . .
C3 C4' C5' 123.9(12) . .
C4 C5 N1 125.7(13) . .
N1 C5' C4' 121.8(14) . .
N2 C6 C7 122.2(5) . .
C8 C7 C6 120.0(5) . .
C7 C8 C9 118.7(6) . .
C7 C8 C3 120.2(5) . .
C9 C8 C3 121.1(5) . .
C8 C9 C10 120.1(5) . .
N2 C10 C9 120.8(5) . .
N3 C11 C12 123.7(13) . .
N3 C11' C12' 113(2) . .
C13 C12 C11 121.1(14) . .
C11' C12' C13 123.7(18) . .
C12 C13 C14' 91.5(15) . .
C12 C13 C14 116.7(11) . .
C14' C13 C14 51.4(15) . .
C12 C13 C12' 40.4(13) . .
C14' C13 C12' 114.0(16) . .
C14 C13 C12' 103.9(14) . .
C12 C13 C13 121.4(11) . 7_557
C14' C13 C13 124.1(16) . 7_557
C14 C13 C13 121.9(10) . 7_557
C12' C13 C13 120.2(12) . 7_557
C13 C14 C15 121.8(11) . .
C13 C14' C15' 121(2) . .
C14 C15 N3 118.4(8) . .
N3 C15' C14' 121(2) . .
C5' N1 C1 104.7(10) . .
C5' N1 C5 20.2(7) . .
C1 N1 C5 113.5(10) . .
C5' N1 C1' 121.2(11) . .
C1 N1 C1' 49.4(8) . .
C5 N1 C1' 112.0(10) . .
C5' N1 Cu1 122.5(9) . .
C1 N1 Cu1 121.8(7) . .
C5 N1 Cu1 122.6(8) . .
C1' N1 Cu1 114.5(7) . .
C6 N2 C10 117.9(5) . .
C6 N2 Cu2 122.4(4) . .
C10 N2 Cu2 119.6(4) . .
C11 N3 C15' 99.3(16) . .
C11 N3 C11' 41.2(13) . .
C15' N3 C11' 123.8(18) . .
C11 N3 C15 117.9(9) . .
C15' N3 C15 48.6(15) . .
C11' N3 C15 107.0(12) . .
C11 N3 Cu2 127.0(8) . .
C15' N3 Cu2 121.9(13) . .
C11' N3 Cu2 114.3(13) . .
C15 N3 Cu2 114.4(5) . .
Cu1 Cl1 Cu1 58.24(11) . 5_656
Cu1 Cl1 Cu2 159.3(2) . 3_545
Cu1 Cl1 Cu2 142.4(2) 5_656 3_545
C22 C23 C22 72.9(15) . 2_657
C23 C22 C21 154.3(13) . .
C23 C22 C22 53.5(8) . 2_657
C21 C22 C22 114.0(12) . 2_657
N20 C21 C22 163.2(19) . .

loop_
_geom_bond_atom_site_label_1
_geom_bond_atom_site_label_2
_geom_bond_distance
_geom_bond_site_symmetry_2
W1 O12 1.717(8) .
W1 O3 1.915(5) .
W1 O4 1.916(5) .
W1 O4 1.916(5) 6_565
W1 O9 1.932(6) .
W1 O6 2.312(7) .
W2 O11 1.720(8) .
W2 O3 1.871(5) 5_666
W2 O7 1.908(5) 6_565
W2 O7 1.908(5) .
W2 O10 1.933(6) .
W2 O6 2.291(7) .
W3 O5 1.698(4) .
W3 O2 1.8952(4) .
W3 O4 1.922(5) .
W3 O7 1.925(5) .
W3 O8 1.928(4) .
W3 O6 2.3135(3) .
W4 O1 1.694(7) .
W4 O10 1.890(8) .
W4 O8 1.920(5) 6_565
W4 O8 1.920(5) .
W4 O9 1.927(8) .
W4 O6 2.306(5) .
Cu1 N1 2.029(7) .
Cu1 N1 2.029(7) 6
Cu1 Cu1 2.470(3) 5_656
Cu1 Cl1 2.506(5) .
Cu1 Cl1 2.569(4) 5_656
Cu2 N2 2.052(5) .
Cu2 N2 2.052(5) 6_565
Cu2 N3 2.052(6) 6_565
Cu2 N3 2.052(6) .
Cu2 Cl1 2.607(4) 3_455
O2 W3 1.8952(4) 2_656
O3 W2 1.871(5) 5_666
O6 W3 2.3135(3) 6_565
C1 N1 1.324(14) .
C1 C2 1.37(2) .
C1' C2' 1.36(2) .
C1' N1 1.455(17) .
C2 C3 1.368(15) .
C2' C3 1.526(16) .
C3 C4' 1.304(17) .
C3 C4 1.44(2) .
C3 C8 1.499(10) .
C4 C5 1.37(2) .
C4' C5' 1.41(2) .
C5 N1 1.395(14) .
C5' N1 1.203(16) .
C6 N2 1.335(6) .
C6 C7 1.359(8) .
C7 C8 1.338(6) .
C8 C9 1.357(7) .
C9 C10 1.371(8) .
C10 N2 1.340(6) .
C11 N3 1.257(14) .
C11 C12 1.40(2) .
C11' N3 1.40(2) .
C11' C12' 1.42(4) .
C12 C13 1.311(18) .
C12' C13 1.43(3) .
C13 C14' 1.35(3) .
C13 C14 1.373(14) .
C13 C13 1.469(15) 7_557
C14 C15 1.380(18) .
C14' C15' 1.41(4) .
C15 N3 1.402(13) .
C15' N3 1.26(3) .
Cl1 Cu1 2.569(4) 5_656
Cl1 Cu2 2.607(4) 3_545
N20 C21 1.170(9) .
C23 C22 1.321(9) .
C23 C22 1.321(9) 2_657
C22 C21 1.550(9) .
C22 C22 1.57(3) 2_657
O1W O1W 1.61(6) 5_667
